data_4067491
loop_
_publ_author_name
'Li, Shenyu'
'Kee, Choon Wee'
'Huang, Kuo-Wei'
'Hor, T. S. Andy'
'Zhao, Jin'

_publ_section_title
;
 Cyclopentadienyl Molybdenum(II/VI) N-Heterocyclic Carbene Complexes:
 Synthesis, Structure, and Reactivity under Oxidative Conditions
;
_journal_issue 8
_journal_name_full Organometallics
_journal_page_first 1924
_journal_paper_doi 10.1021/om900980a
_journal_volume 29
_journal_year 2010
_chemical_formula_sum 'C16 H21 Br Mo N2 O2'
_chemical_formula_weight 449.20
_chemical_name_systematic
; 
 ? 
;
_space_group_IT_number 14
_symmetry_cell_setting monoclinic
_symmetry_space_group_name_Hall '-P 2yn'
_symmetry_space_group_name_H-M 'P 1 21/n 1'
_atom_sites_solution_hydrogens geom
_atom_sites_solution_primary direct
_atom_sites_solution_secondary difmap
_audit_creation_method SHELXL-97
_cell_angle_alpha 90.00
_cell_angle_beta 106.7460(10)
_cell_angle_gamma 90.00
_cell_formula_units_Z 4
_cell_length_a 15.2517(6)
_cell_length_b 7.8530(3)
_cell_length_c 15.3594(6)
_cell_measurement_reflns_used 7291
_cell_measurement_temperature 223(2)
_cell_measurement_theta_max 27.51
_cell_measurement_theta_min 2.72
_cell_volume 1761.60(12)
_computing_cell_refinement 'Bruker SMART'
_computing_data_collection 'Bruker SMART'
_computing_data_reduction 'Bruker SAINT'
_computing_molecular_graphics 'Bruker SHELXTL'
_computing_publication_material 'Bruker SHELXTL'
_computing_structure_refinement 'SHELXL-97 (Sheldrick, 1997)'
_computing_structure_solution 'SHELXS-97 (Sheldrick, 1990)'
_diffrn_ambient_temperature 223(2)
_diffrn_measured_fraction_theta_full 1.000
_diffrn_measured_fraction_theta_max 1.000
_diffrn_measurement_device_type 'CCD area detector'
_diffrn_measurement_method 'phi and omega scans'
_diffrn_radiation_monochromator graphite
_diffrn_radiation_source 'fine-focus sealed tube'
_diffrn_radiation_type MoK\a
_diffrn_radiation_wavelength 0.71073
_diffrn_reflns_av_R_equivalents 0.0227
_diffrn_reflns_av_sigmaI/netI 0.0246
_diffrn_reflns_limit_h_max 19
_diffrn_reflns_limit_h_min -19
_diffrn_reflns_limit_k_max 5
_diffrn_reflns_limit_k_min -10
_diffrn_reflns_limit_l_max 18
_diffrn_reflns_limit_l_min -19
_diffrn_reflns_number 11976
_diffrn_reflns_theta_full 27.50
_diffrn_reflns_theta_max 27.50
_diffrn_reflns_theta_min 1.66
_exptl_absorpt_coefficient_mu 3.020
_exptl_absorpt_correction_T_max 0.4266
_exptl_absorpt_correction_T_min 0.3135
_exptl_absorpt_correction_type multi-scan
_exptl_crystal_colour Red
_exptl_crystal_density_diffrn 1.694
_exptl_crystal_density_method 'not measured'
_exptl_crystal_description Block
_exptl_crystal_F_000 896
_exptl_crystal_size_max 0.50
_exptl_crystal_size_mid 0.40
_exptl_crystal_size_min 0.34
_refine_diff_density_max 0.709
_refine_diff_density_min -0.869
_refine_diff_density_rms 0.085
_refine_ls_extinction_method none
_refine_ls_goodness_of_fit_ref 1.055
_refine_ls_hydrogen_treatment mixed
_refine_ls_matrix_type full
_refine_ls_number_parameters 206
_refine_ls_number_reflns 4046
_refine_ls_number_restraints 3
_refine_ls_restrained_S_all 1.058
_refine_ls_R_factor_all 0.0318
_refine_ls_R_factor_gt 0.0294
_refine_ls_shift/su_max 0.001
_refine_ls_shift/su_mean 0.000
_refine_ls_structure_factor_coef Fsqd
_refine_ls_weighting_details 'calc w=1/[\s^2^(Fo^2^)+(0.0402P)^2^+2.1361P] where P=(Fo^2^+2Fc^2^)/3'
_refine_ls_weighting_scheme calc
_refine_ls_wR_factor_gt 0.0788
_refine_ls_wR_factor_ref 0.0800
_reflns_number_gt 3755
_reflns_number_total 4046
_reflns_threshold_expression >2sigma(I)
_cod_data_source_file om900980a_si_002.cif
_cod_data_source_block 9113
_cod_depositor_comments
;
The following automatic conversions were performed:

'_symmetry_cell_setting' value 'Monoclinic' changed to 'monoclinic'
according to /home/saulius/struct/CIF-dictionaries/cif_core.dic
dictionary named 'cif_core.dic' version 2.4.1 from
2010-06-29.

'_exptl_absorpt_correction_type' value 'Multi-scan'
changed to 'multi-scan' according to
/home/saulius/struct/CIF-dictionaries/cif_core.dic dictionary named
'cif_core.dic' version 2.4.1 from 2010-06-29.

Automatic conversion script
Id: cif_fix_values 1715 2011-07-08 13:25:40Z adriana 
;
_cod_original_sg_symbol_H-M P2(1)/n
_cod_database_code 4067491

loop_
_symmetry_equiv_pos_as_xyz
'x, y, z'
'-x+1/2, y+1/2, -z+1/2'
'-x, -y, -z'
'x-1/2, -y-1/2, z-1/2'

loop_
_atom_site_label
_atom_site_type_symbol
_atom_site_fract_x
_atom_site_fract_y
_atom_site_fract_z
_atom_site_U_iso_or_equiv
_atom_site_adp_type
_atom_site_occupancy
_atom_site_symmetry_multiplicity
_atom_site_calc_flag
_atom_site_refinement_flags
_atom_site_disorder_assembly
_atom_site_disorder_group
C13 C 0.4972(2) 1.0535(4) 0.3071(2) 0.0337(7) Uani 0.904(3) 1 d PD A 1
O1 O 0.4623(3) 1.1121(5) 0.3592(3) 0.0492(10) Uani 0.904(3) 1 d PD A 1
Br2 Br 0.4757(5) 1.0987(10) 0.3400(5) 0.0470(17) Uiso 0.096(3) 1 d PD A 2
Mo1 Mo 0.554561(14) 0.96303(3) 0.219205(14) 0.02484(8) Uani 1 1 d D . .
Br1 Br 0.55634(2) 0.67798(4) 0.12504(2) 0.03938(10) Uani 1 1 d . A .
N1 N 0.65529(15) 0.7547(3) 0.40635(15) 0.0304(5) Uani 1 1 d . . .
N2 N 0.52876(16) 0.6337(3) 0.33777(15) 0.0298(5) Uani 1 1 d . . .
O2 O 0.35015(16) 0.9510(3) 0.10973(17) 0.0511(6) Uani 1 1 d . . .
C1 C 0.58234(17) 0.7688(3) 0.33072(17) 0.0267(5) Uani 1 1 d . A .
C2 C 0.6476(2) 0.6140(4) 0.4576(2) 0.0385(6) Uani 1 1 d . A .
H2 H 0.6900 0.5782 0.5120 0.046 Uiso 1 1 calc R . .
C3 C 0.5682(2) 0.5386(4) 0.4149(2) 0.0390(7) Uani 1 1 d . A .
H3 H 0.5439 0.4399 0.4338 0.047 Uiso 1 1 calc R . .
C4 C 0.73081(18) 0.8757(4) 0.43793(19) 0.0332(6) Uani 1 1 d . A .
H4A H 0.7433 0.9298 0.3853 0.040 Uiso 1 1 calc R . .
H4B H 0.7861 0.8141 0.4716 0.040 Uiso 1 1 calc R . .
C5 C 0.7093(2) 1.0116(5) 0.4985(2) 0.0439(7) Uani 1 1 d . . .
H5A H 0.6909 0.9577 0.5480 0.053 Uiso 1 1 calc R A .
H5B H 0.6580 1.0814 0.4632 0.053 Uiso 1 1 calc R . .
C6 C 0.43623(18) 0.5964(4) 0.27982(18) 0.0324(6) Uani 1 1 d . A .
H6A H 0.4286 0.4727 0.2731 0.039 Uiso 1 1 calc R . .
H6B H 0.4288 0.6446 0.2193 0.039 Uiso 1 1 calc R . .
C7 C 0.3623(2) 0.6678(5) 0.3178(2) 0.0425(7) Uani 1 1 d . . .
H7A H 0.3724 0.7901 0.3290 0.051 Uiso 1 1 calc R A .
H7B H 0.3659 0.6124 0.3759 0.051 Uiso 1 1 calc R . .
C14 C 0.4261(2) 0.9509(4) 0.1525(2) 0.0341(6) Uani 1 1 d . A .
C15 C 0.7925(3) 1.1248(6) 0.5379(3) 0.0583(10) Uani 1 1 d . A .
H15A H 0.8406 1.0586 0.5790 0.087 Uiso 1 1 calc R . .
H15B H 0.7755 1.2186 0.5709 0.087 Uiso 1 1 calc R . .
H15C H 0.8142 1.1693 0.4890 0.087 Uiso 1 1 calc R . .
C16 C 0.2678(2) 0.6389(5) 0.2518(3) 0.0509(8) Uani 1 1 d . A .
H16A H 0.2629 0.6999 0.1957 0.076 Uiso 1 1 calc R . .
H16B H 0.2215 0.6803 0.2786 0.076 Uiso 1 1 calc R . .
H16C H 0.2586 0.5182 0.2391 0.076 Uiso 1 1 calc R . .
C9 C 0.7045(2) 1.0640(4) 0.2231(2) 0.0435(7) Uani 1 1 d . A .
H9 H 0.7632 1.0092 0.2557 0.052 Uiso 1 1 calc R . .
C8 C 0.6575(3) 1.1844(4) 0.2597(3) 0.0492(8) Uani 1 1 d . A .
H8 H 0.6796 1.2361 0.3210 0.059 Uiso 1 1 calc R . .
C10 C 0.6576(3) 1.0416(4) 0.1325(3) 0.0473(8) Uani 1 1 d . A .
H10 H 0.6770 0.9662 0.0897 0.057 Uiso 1 1 calc R . .
C12 C 0.5802(3) 1.2400(4) 0.1882(3) 0.0565(10) Uani 1 1 d . A .
H12 H 0.5402 1.3382 0.1907 0.068 Uiso 1 1 calc R . .
C11 C 0.5808(3) 1.1474(5) 0.1097(3) 0.0541(10) Uani 1 1 d . A .
H11 H 0.5392 1.1657 0.0477 0.065 Uiso 1 1 calc R . .

loop_
_atom_site_aniso_label
_atom_site_aniso_U_11
_atom_site_aniso_U_22
_atom_site_aniso_U_33
_atom_site_aniso_U_23
_atom_site_aniso_U_13
_atom_site_aniso_U_12
C13 0.0320(16) 0.0318(17) 0.0368(17) -0.0030(14) 0.0093(14) 0.0018(13)
O1 0.0477(19) 0.052(2) 0.054(2) -0.0136(16) 0.0239(16) 0.0014(14)
Mo1 0.02416(12) 0.02192(12) 0.02719(12) 0.00332(8) 0.00540(8) 0.00043(8)
Br1 0.05027(19) 0.03303(16) 0.03685(17) 0.00038(12) 0.01577(13) 0.00101(13)
N1 0.0295(11) 0.0327(12) 0.0260(10) 0.0026(9) 0.0033(9) 0.0023(10)
N2 0.0323(11) 0.0293(11) 0.0263(10) 0.0037(9) 0.0060(9) -0.0001(9)
O2 0.0312(11) 0.0594(16) 0.0520(14) 0.0025(12) -0.0049(10) 0.0006(10)
C1 0.0269(11) 0.0265(12) 0.0260(11) 0.0009(10) 0.0065(9) 0.0027(10)
C2 0.0398(15) 0.0413(16) 0.0308(13) 0.0122(13) 0.0043(11) 0.0058(13)
C3 0.0446(16) 0.0353(15) 0.0367(15) 0.0120(13) 0.0111(13) 0.0021(13)
C4 0.0272(12) 0.0398(15) 0.0300(13) -0.0015(12) 0.0040(10) -0.0004(11)
C5 0.0471(18) 0.0491(18) 0.0380(16) -0.0082(14) 0.0163(14) -0.0070(15)
C6 0.0325(13) 0.0320(14) 0.0314(13) -0.0001(11) 0.0071(11) -0.0068(11)
C7 0.0364(15) 0.0531(19) 0.0391(16) -0.0046(14) 0.0126(13) -0.0073(14)
C14 0.0339(14) 0.0320(14) 0.0338(14) 0.0013(11) 0.0059(11) 0.0013(11)
C15 0.067(2) 0.061(2) 0.049(2) -0.0189(18) 0.0192(18) -0.025(2)
C16 0.0362(16) 0.058(2) 0.058(2) -0.0087(17) 0.0135(15) -0.0117(15)
C9 0.0314(14) 0.0437(17) 0.0561(19) 0.0135(15) 0.0140(13) -0.0050(13)
C8 0.060(2) 0.0386(17) 0.0517(19) -0.0070(15) 0.0205(16) -0.0241(16)
C10 0.054(2) 0.0432(18) 0.0532(19) 0.0040(15) 0.0293(16) -0.0127(15)
C12 0.056(2) 0.0235(14) 0.101(3) 0.0202(18) 0.040(2) 0.0041(14)
C11 0.0495(19) 0.062(2) 0.0482(19) 0.0280(18) 0.0099(15) -0.0136(17)

loop_
_atom_type_symbol
_atom_type_description
_atom_type_scat_dispersion_real
_atom_type_scat_dispersion_imag
_atom_type_scat_source
C C 0.0033 0.0016 'International Tables Vol C Tables 4.2.6.8 and 6.1.1.4'
H H 0.0000 0.0000 'International Tables Vol C Tables 4.2.6.8 and 6.1.1.4'
N N 0.0061 0.0033 'International Tables Vol C Tables 4.2.6.8 and 6.1.1.4'
O O 0.0106 0.0060 'International Tables Vol C Tables 4.2.6.8 and 6.1.1.4'
Br Br -0.2901 2.4595 'International Tables Vol C Tables 4.2.6.8 and 6.1.1.4'
Mo Mo -1.6832 0.6857 'International Tables Vol C Tables 4.2.6.8 and 6.1.1.4'

loop_
_geom_angle_atom_site_label_1
_geom_angle_atom_site_label_2
_geom_angle_atom_site_label_3
_geom_angle
O1 C13 Mo1 178.4(3)
C14 Mo1 C13 78.21(13)
C14 Mo1 C1 108.12(11)
C13 Mo1 C1 75.02(12)
C14 Mo1 C12 98.31(13)
C13 Mo1 C12 86.25(14)
C1 Mo1 C12 143.25(14)
C14 Mo1 C8 133.43(13)
C13 Mo1 C8 86.82(13)
C1 Mo1 C8 110.06(12)
C12 Mo1 C8 36.27(14)
C14 Mo1 C11 90.37(12)
C13 Mo1 C11 118.55(15)
C1 Mo1 C11 159.55(12)
C12 Mo1 C11 35.53(15)
C8 Mo1 C11 58.89(13)
C14 Mo1 C9 147.18(12)
C13 Mo1 C9 118.52(13)
C1 Mo1 C9 103.67(10)
C12 Mo1 C9 58.18(12)
C8 Mo1 C9 34.48(13)
C11 Mo1 C9 57.02(12)
C14 Mo1 C10 116.19(13)
C13 Mo1 C10 141.72(13)
C1 Mo1 C10 125.85(11)
C12 Mo1 C10 57.62(13)
C8 Mo1 C10 57.00(13)
C11 Mo1 C10 34.11(13)
C9 Mo1 C10 33.30(12)
C14 Mo1 Br1 80.71(9)
C13 Mo1 Br1 139.47(10)
C1 Mo1 Br1 79.29(7)
C12 Mo1 Br1 131.05(11)
C8 Mo1 Br1 131.80(10)
C11 Mo1 Br1 95.66(11)
C9 Mo1 Br1 97.59(9)
C10 Mo1 Br1 78.79(9)
C14 Mo1 Br2 78.46(18)
C13 Mo1 Br2 1.8(2)
C1 Mo1 Br2 76.54(17)
C12 Mo1 Br2 84.49(19)
C8 Mo1 Br2 85.43(18)
C11 Mo1 Br2 116.85(19)
C9 Mo1 Br2 117.43(18)
C10 Mo1 Br2 140.06(18)
Br1 Mo1 Br2 141.10(16)
C1 N1 C2 111.6(2)
C1 N1 C4 127.0(2)
C2 N1 C4 121.2(2)
C1 N2 C3 111.4(2)
C1 N2 C6 127.0(2)
C3 N2 C6 121.2(2)
N1 C1 N2 103.3(2)
N1 C1 Mo1 129.45(19)
N2 C1 Mo1 127.24(18)
C3 C2 N1 106.8(2)
C2 C3 N2 106.8(3)
N1 C4 C5 111.9(2)
C4 C5 C15 110.7(3)
N2 C6 C7 112.7(2)
C6 C7 C16 110.8(3)
O2 C14 Mo1 176.2(3)
C10 C9 C8 108.4(3)
C10 C9 Mo1 73.78(19)
C8 C9 Mo1 68.86(18)
C9 C8 C12 107.6(3)
C9 C8 Mo1 76.66(19)
C12 C8 Mo1 71.08(19)
C9 C10 C11 109.3(3)
C9 C10 Mo1 72.92(18)
C11 C10 Mo1 69.98(18)
C11 C12 C8 107.0(3)
C11 C12 Mo1 74.4(2)
C8 C12 Mo1 72.65(18)
C10 C11 C12 107.7(3)
C10 C11 Mo1 75.91(19)
C12 C11 Mo1 70.09(18)

loop_
_geom_bond_atom_site_label_1
_geom_bond_atom_site_label_2
_geom_bond_distance
C13 O1 1.175(6)
C13 Mo1 1.943(4)
Br2 Mo1 2.703(7)
Mo1 C14 1.934(3)
Mo1 C1 2.241(3)
Mo1 C12 2.284(3)
Mo1 C8 2.305(3)
Mo1 C11 2.339(3)
Mo1 C9 2.404(3)
Mo1 C10 2.415(3)
Mo1 Br1 2.6694(4)
N1 C1 1.362(3)
N1 C2 1.381(4)
N1 C4 1.464(4)
N2 C1 1.363(3)
N2 C3 1.383(4)
N2 C6 1.465(3)
O2 C14 1.155(4)
C2 C3 1.338(4)
C4 C5 1.513(4)
C5 C15 1.524(5)
C6 C7 1.518(4)
C7 C16 1.521(4)
C9 C10 1.381(5)
C9 C8 1.399(5)
C8 C12 1.428(6)
C10 C11 1.396(5)
C12 C11 1.412(6)
